data_4339844
loop_
_publ_author_name
'Watanabe, Takumi'
'Yanagi, Hiroshi'
'Kamiya, Toshio'
'Kamihara, Yoichi'
'Hiramatsu, Hidenori'
'Hirano, Masahiro'
'Hosono, Hideo'

_publ_section_title
;
 Nickel-based oxyphosphide superconductor with a layered crystal
 structure, LaNiOP.
;
_journal_issue 19
_journal_name_full 'Inorganic chemistry'
_journal_page_first 7719
_journal_page_last 7721
_journal_paper_doi 10.1021/ic701200e
_journal_volume 46
_journal_year 2007
_chemical_formula_structural 'La Ni P O'
_chemical_formula_sum 'La Ni O P'
_space_group_IT_number 129
_symmetry_Int_Tables_number 129
_symmetry_space_group_name_Hall '-P 4a 2a'
_symmetry_space_group_name_H-M 'P 4/n m m :2'
_cell_angle_alpha 90.
_cell_angle_beta 90.
_cell_angle_gamma 90.
_cell_formula_units_Z 2
_cell_length_a 4.0461(8)
_cell_length_b 4.0461(8)
_cell_length_c 8.100(7)
_cell_measurement_temperature 296
_cell_volume 132.60(12)
_cod_data_source_file ic701200e-file003.cif
_cod_data_source_block LaNiOP
_cod_original_cell_volume 132.62(2)
_cod_original_sg_symbol_H-M 'P 4/n m m'
_cod_original_formula_sum 'Ni1 La1 O1 P1'
_cod_database_code 4339844

loop_
_symmetry_equiv_pos_site_id
_symmetry_equiv_pos_as_xyz
1 'y+1/2, x+1/2, -z'
2 '-y, x+1/2, -z'
3 'y+1/2, -x, -z'
4 '-y, -x, -z'
5 'x+1/2, y+1/2, -z'
6 '-x, y+1/2, -z'
7 'x+1/2, -y, -z'
8 '-x, -y, -z'
9 '-y+1/2, -x+1/2, z'
10 'y, -x+1/2, z'
11 '-y+1/2, x, z'
12 'y, x, z'
13 '-x+1/2, -y+1/2, z'
14 'x, -y+1/2, z'
15 '-x+1/2, y, z'
16 'x, y, z'

loop_
_atom_site_label
_atom_site_type_symbol
_atom_site_symmetry_multiplicity
_atom_site_Wyckoff_symbol
_atom_site_fract_x
_atom_site_fract_y
_atom_site_fract_z
_atom_site_occupancy
_atom_site_B_iso_or_equiv
La1 La3+ 2 c 0.25 0.25 0.1531(8) 1. 0.2
Ni1 Ni2+ 2 b 0.75 0.25 0.5 1. 0.5
O1 O2- 2 a 0.75 0.25 0 1. 1.
P1 P3- 2 c 0.25 0.25 0.626(1) 1. 0.5

loop_
_atom_type_symbol
_atom_type_oxidation_number
La3+ 3
Ni2+ 2
O2- -2
P3- -3
